data_2201629
loop_
_publ_author_name
'Liang, Feng'
'Li, Yi-Zhi'
'Wu, Cheng-Tai'
'Liu, Si-Min'

_publ_section_title
;
 1,4,7,11,14,17-Hexaazacycloicosane-9,19-diol hexahydrobromide
;
_journal_issue 8
_journal_name_full 'Acta Crystallographica Section E'
_journal_page_first m950
_journal_page_last m952
_journal_paper_doi 10.1107/S1600536802012187
_journal_volume 58
_journal_year 2002
_chemical_formula_iupac 'C14 H34 N6 O2, 6H Br'
_chemical_formula_moiety 'C14 H34 N6 O2, 6H Br'
_chemical_formula_sum 'C14 H40 Br6 N6 O2'
_chemical_formula_weight 803.92
_chemical_name_systematic
;
1,4,7,11,14,17-Hexaazacycloicosane-9,19-diol hexahydrobromide
;
_space_group_IT_number 61
_symmetry_cell_setting orthorhombic
_symmetry_space_group_name_Hall '-P 2ac 2ab'
_symmetry_space_group_name_H-M 'P b c a'
_atom_sites_solution_hydrogens geom
_atom_sites_solution_primary direct
_atom_sites_solution_secondary difmap
_cell_angle_alpha 90.00
_cell_angle_beta 90.00
_cell_angle_gamma 90.00
_cell_formula_units_Z 4
_cell_length_a 12.3400(10)
_cell_length_b 10.3800(10)
_cell_length_c 20.321(2)
_cell_measurement_reflns_used 3478
_cell_measurement_temperature 293(2)
_cell_measurement_theta_max 27.1
_cell_measurement_theta_min 2.6
_cell_volume 2602.9(4)
_computing_cell_refinement SMART
_computing_data_collection 'SMART (Bruker, 1997)'
_computing_data_reduction 'SAINT (Bruker, 1997)'
_computing_molecular_graphics SHELXTL
_computing_publication_material SHELXTL
_computing_structure_refinement SHELXTL
_computing_structure_solution 'SHELXTL (Bruker, 1997)'
_diffrn_ambient_temperature 293(2)
_diffrn_measured_fraction_theta_full 1.000
_diffrn_measured_fraction_theta_max 1.000
_diffrn_measurement_device_type 'Bruker CCD area-detector'
_diffrn_measurement_method '\f and \w'
_diffrn_radiation_monochromator graphite
_diffrn_radiation_source 'sealed tube'
_diffrn_radiation_type MoK\a
_diffrn_radiation_wavelength 0.71073
_diffrn_reflns_av_R_equivalents 0.084
_diffrn_reflns_av_sigmaI/netI 0.054
_diffrn_reflns_limit_h_max 14
_diffrn_reflns_limit_h_min -10
_diffrn_reflns_limit_k_max 10
_diffrn_reflns_limit_k_min -12
_diffrn_reflns_limit_l_max 24
_diffrn_reflns_limit_l_min -23
_diffrn_reflns_number 12529
_diffrn_reflns_theta_full 25.0
_diffrn_reflns_theta_max 25.0
_diffrn_reflns_theta_min 2.0
_diffrn_standards_decay_% 0
_diffrn_standards_number 0
_exptl_absorpt_coefficient_mu 9.277
_exptl_absorpt_correction_T_max 0.156
_exptl_absorpt_correction_T_min 0.124
_exptl_absorpt_correction_type empirical
_exptl_absorpt_process_details '(SADABS; Sheldrick, 1997)'
_exptl_crystal_colour colorless
_exptl_crystal_density_diffrn 2.052
_exptl_crystal_density_method 'not measured'
_exptl_crystal_description block
_exptl_crystal_F_000 1568
_exptl_crystal_size_max 0.3
_exptl_crystal_size_mid 0.2
_exptl_crystal_size_min 0.2
_refine_diff_density_max 0.92
_refine_diff_density_min -0.75
_refine_ls_extinction_method none
_refine_ls_goodness_of_fit_ref 1.03
_refine_ls_hydrogen_treatment mixed
_refine_ls_matrix_type full
_refine_ls_number_parameters 128
_refine_ls_number_reflns 2294
_refine_ls_number_restraints 0
_refine_ls_restrained_S_all 1.03
_refine_ls_R_factor_all 0.056
_refine_ls_R_factor_gt 0.039
_refine_ls_shift/su_max 0.001
_refine_ls_shift/su_mean 0.000
_refine_ls_structure_factor_coef Fsqd
_refine_ls_weighting_details 'calc w = 1/[\s^2^(Fo^2^)+(0.04P)^2^] where P = (Fo^2^+2Fc^2^)/3'
_refine_ls_weighting_scheme calc
_refine_ls_wR_factor_gt 0.086
_refine_ls_wR_factor_ref 0.088
_reflns_number_gt 1680
_reflns_number_total 2294
_reflns_threshold_expression I>2\s(I)'
_cod_data_source_file tk6064.cif
_cod_data_source_block I
_cod_depositor_comments
;
The following automatic conversions were performed:
'_symmetry_cell_setting' value 'Orthorhombic' changed to 'orthorhombic'
according to '/home/saulius/struct/CIF-dictionaries/cif_core.dic'
dictionary named 'cif_core.dic' version 2.4.1 from 2010-06-29.

Automatic conversion script
Id: cif_fix_enum 1527 2010-12-29 10:47:43Z saulius 

The following automatic conversions were performed:

'_symmetry_cell_setting' value 'Orthorhombic' changed to
'orthorhombic' according to
/home/saulius/struct/CIF-dictionaries/cif_core.dic dictionary named
'cif_core.dic' version 2.4.1 from 2010-06-29.

Automatic conversion script
Id: cif_fix_values 1715 2011-07-08 13:25:40Z adriana 
;
_cod_database_code 2201629
_cod_database_fobs_code 2201629

loop_
_symmetry_equiv_pos_as_xyz
'x, y, z'
'-x+1/2, -y, z+1/2'
'-x, y+1/2, -z+1/2'
'x+1/2, -y+1/2, -z'
'-x, -y, -z'
'x-1/2, y, -z-1/2'
'x, -y-1/2, z-1/2'
'-x-1/2, y-1/2, z'

loop_
_atom_site_label
_atom_site_fract_x
_atom_site_fract_y
_atom_site_fract_z
_atom_site_U_iso_or_equiv
_atom_site_adp_type
_atom_site_calc_flag
_atom_site_refinement_flags
_atom_site_occupancy
_atom_site_disorder_assembly
_atom_site_disorder_group
_atom_site_type_symbol
Br1 0.47679(5) 0.05546(7) 0.35133(3) 0.0390(2) Uani d . 1 . . Br
H1 0.5144 -0.0197 0.3501 0.047 Uiso d R 1 . . H
Br2 1.01702(5) 0.19808(6) 0.49653(3) 0.03138(18) Uani d . 1 . . Br
H2 0.9723 0.2685 0.4983 0.038 Uiso d R 1 . . H
Br3 0.71186(5) 0.26577(5) 0.73087(3) 0.03184(18) Uani d . 1 . . Br
H3 0.7640 0.2088 0.7323 0.038 Uiso d R 1 . . H
C1 0.7290(4) 0.5274(5) 0.4239(3) 0.0290(14) Uani d . 1 . . C
H1A 0.6591 0.5510 0.4434 0.035 Uiso calc R 1 . . H
C2 0.7076(5) 0.4382(6) 0.3662(3) 0.0361(16) Uani d . 1 . . C
H2A 0.7759 0.4057 0.3494 0.043 Uiso calc R 1 . . H
H2B 0.6648 0.3652 0.3809 0.043 Uiso calc R 1 . . H
C3 0.5332(4) 0.5365(6) 0.3241(3) 0.0320(15) Uani d . 1 . . C
H3A 0.5135 0.6113 0.2981 0.038 Uiso calc R 1 . . H
H3B 0.5225 0.5579 0.3701 0.038 Uiso calc R 1 . . H
C4 0.4607(4) 0.4268(6) 0.3062(3) 0.0317(15) Uani d . 1 . . C
H4A 0.4103 0.4564 0.2728 0.038 Uiso calc R 1 . . H
H4B 0.5048 0.3596 0.2865 0.038 Uiso calc R 1 . . H
C5 0.6821(4) 0.5431(5) 0.6062(3) 0.0275(13) Uani d . 1 . . C
H5A 0.6441 0.4795 0.5799 0.033 Uiso calc R 1 . . H
H5B 0.7250 0.4983 0.6390 0.033 Uiso calc R 1 . . H
C6 0.7544(4) 0.6242(5) 0.5629(2) 0.0258(13) Uani d . 1 . . C
H6A 0.7098 0.6714 0.5319 0.031 Uiso calc R 1 . . H
H6B 0.7923 0.6865 0.5900 0.031 Uiso calc R 1 . . H
C7 0.7941(4) 0.4557(5) 0.4755(3) 0.0287(14) Uani d . 1 . . C
H7A 0.7490 0.3908 0.4962 0.034 Uiso calc R 1 . . H
H7B 0.8549 0.4125 0.4548 0.034 Uiso calc R 1 . . H
N1 0.6490(3) 0.5061(4) 0.3128(2) 0.0300(12) Uani d . 1 . . N
H1B 0.6809 0.5270 0.2767 0.036 Uiso calc R 1 . . H
N2 0.6029(4) 0.6312(4) 0.6388(2) 0.0294(12) Uani d . 1 . . N
H2C 0.5946 0.7099 0.6268 0.035 Uiso calc R 1 . . H
N3 0.8347(3) 0.5469(5) 0.5262(2) 0.0267(11) Uani d . 1 . . N
H3C 0.9029 0.5545 0.5339 0.032 Uiso calc R 1 . . H
O1 0.7797(3) 0.6400(4) 0.40277(19) 0.0363(10) Uani d . 1 . . O
H1D 0.8419 0.6235 0.3912 0.054 Uiso calc R 1 . . H

loop_
_atom_site_aniso_label
_atom_site_aniso_U_11
_atom_site_aniso_U_22
_atom_site_aniso_U_33
_atom_site_aniso_U_12
_atom_site_aniso_U_13
_atom_site_aniso_U_23
Br1 0.0404(4) 0.0482(4) 0.0286(4) -0.0012(3) 0.0083(3) 0.0022(3)
Br2 0.0287(3) 0.0358(4) 0.0296(3) -0.0067(3) 0.0039(2) -0.0024(3)
Br3 0.0365(3) 0.0328(3) 0.0263(3) 0.0001(3) 0.0047(3) -0.0020(3)
C1 0.034(4) 0.029(3) 0.024(3) -0.005(3) 0.002(3) 0.001(3)
C2 0.046(4) 0.035(4) 0.027(4) 0.011(3) -0.005(3) -0.002(3)
C3 0.036(4) 0.038(4) 0.022(3) -0.002(3) -0.004(3) -0.002(3)
C4 0.026(3) 0.045(4) 0.024(3) -0.004(3) 0.003(2) -0.003(3)
C5 0.023(3) 0.035(3) 0.024(3) -0.004(3) -0.001(2) 0.001(3)
C6 0.028(3) 0.025(3) 0.025(3) -0.004(3) -0.001(2) 0.003(3)
C7 0.024(3) 0.029(3) 0.033(4) -0.002(3) 0.001(3) -0.001(3)
N1 0.033(3) 0.041(3) 0.016(3) -0.003(2) 0.004(2) 0.003(2)
N2 0.037(3) 0.024(3) 0.027(3) 0.002(2) 0.007(2) 0.006(2)
N3 0.014(2) 0.042(3) 0.024(3) -0.001(2) -0.0054(19) 0.002(2)
O1 0.040(3) 0.035(2) 0.033(3) -0.009(2) -0.003(2) 0.0041(19)

loop_
_atom_type_symbol
_atom_type_description
_atom_type_scat_dispersion_real
_atom_type_scat_dispersion_imag
_atom_type_scat_source
C C 0.0033 0.0016 'International Tables Vol C Tables 4.2.6.8 and 6.1.1.4'
H H 0.0000 0.0000 'International Tables Vol C Tables 4.2.6.8 and 6.1.1.4'
N N 0.0061 0.0033 'International Tables Vol C Tables 4.2.6.8 and 6.1.1.4'
O O 0.0106 0.0060 'International Tables Vol C Tables 4.2.6.8 and 6.1.1.4'
Br Br -0.2901 2.4595 'International Tables Vol C Tables 4.2.6.8 and 6.1.1.4'

loop_
_geom_angle_atom_site_label_1
_geom_angle_atom_site_label_2
_geom_angle_atom_site_label_3
_geom_angle_site_symmetry_1
_geom_angle
O1 C1 C7 . 112.8(5)
O1 C1 C2 . 110.6(5)
C7 C1 C2 . 109.1(4)
O1 C1 H1A . 108.1
C7 C1 H1A . 108.1
C2 C1 H1A . 108.1
N1 C2 C1 . 111.1(4)
N1 C2 H2A . 109.4
C1 C2 H2A . 109.4
N1 C2 H2B . 109.4
C1 C2 H2B . 109.4
H2A C2 H2B . 108.0
N1 C3 C4 . 112.2(5)
N1 C3 H3A . 109.2
C4 C3 H3A . 109.2
N1 C3 H3B . 109.2
C4 C3 H3B . 109.2
H3A C3 H3B . 107.9
N2 C4 C3 5_666 116.1(5)
N2 C4 H4A 5_666 108.3
C3 C4 H4A . 108.3
N2 C4 H4B 5_666 108.3
C3 C4 H4B . 108.3
H4A C4 H4B . 107.4
N2 C5 C6 . 107.7(4)
N2 C5 H5A . 110.2
C6 C5 H5A . 110.2
N2 C5 H5B . 110.2
C6 C5 H5B . 110.2
H5A C5 H5B . 108.5
N3 C6 C5 . 112.8(4)
N3 C6 H6A . 109.0
C5 C6 H6A . 109.0
N3 C6 H6B . 109.0
C5 C6 H6B . 109.0
H6A C6 H6B . 107.8
N3 C7 C1 . 110.2(4)
N3 C7 H7A . 109.6
C1 C7 H7A . 109.6
N3 C7 H7B . 109.6
C1 C7 H7B . 109.6
H7A C7 H7B . 108.1
C3 N1 C2 . 117.3(5)
C3 N1 H1B . 121.3
C2 N1 H1B . 121.3
C4 N2 C5 5_666 115.5(4)
C4 N2 H2C 5_666 122.3
C5 N2 H2C . 122.3
C6 N3 C7 . 118.1(4)
C6 N3 H3C . 121.0
C7 N3 H3C . 121.0
C1 O1 H1D . 109.5

loop_
_geom_bond_atom_site_label_1
_geom_bond_atom_site_label_2
_geom_bond_site_symmetry_2
_geom_bond_distance
_geom_bond_publ_flag
Br1 H1 . 0.9081 ?
Br2 H2 . 0.9169 ?
Br3 H3 . 0.8745 ?
C1 O1 . 1.394(6) ?
C1 C7 . 1.516(7) ?
C1 C2 . 1.518(7) ?
C1 H1A . 0.9800 ?
C2 N1 . 1.482(7) ?
C2 H2A . 0.9700 ?
C2 H2B . 0.9700 ?
C3 N1 . 1.481(7) ?
C3 C4 . 1.492(8) ?
C3 H3A . 0.9700 ?
C3 H3B . 0.9700 ?
C4 N2 5_666 1.492(6) ?
C4 H4A . 0.9700 ?
C4 H4B . 0.9700 ?
C5 N2 . 1.494(7) ?
C5 C6 . 1.509(7) ?
C5 H5A . 0.9700 ?
C5 H5B . 0.9700 ?
C6 N3 . 1.477(6) ?
C6 H6A . 0.9700 ?
C6 H6B . 0.9700 ?
C7 N3 . 1.485(7) ?
C7 H7A . 0.9700 ?
C7 H7B . 0.9700 ?
N1 H1B . 0.8600 ?
N2 C4 5_666 1.492(7) ?
N2 H2C . 0.8600 ?
N3 H3C . 0.8600 ?
O1 H1D . 0.8200 ?

loop_
_geom_hbond_atom_site_label_D
_geom_hbond_atom_site_label_H
_geom_hbond_atom_site_label_A
_geom_hbond_site_symmetry_A
_geom_hbond_distance_DH
_geom_hbond_distance_HA
_geom_hbond_distance_DA
_geom_hbond_angle_DHA
Br3 H3 N2 8_755 0.87 2.64 3.267(5) 130
N1 H1B Br3 2_664 0.86 2.69 3.366(5) 136
N2 H2C Br1 5_666 0.86 2.63 3.404(5) 151
N3 H3C Br1 4_556 0.86 2.75 3.225(4) 116
N3 H3C Br2 5_766 0.86 2.82 3.251(5) 113
O1 H1D Br1 8_765 0.82 2.48 3.300(4) 175
